data_4300262
loop_
_publ_author_name
'Bassil, Bassem S.'
'Nellutla, Saritha'
'Kortz, Ulrich'
'Stowe, Ashley C.'
'van Tol, Johan'
'Dalal, Naresh S.'
'Keita, Bineta'
'Nadjo, Louis'

_publ_section_title
;
 The Satellite-Shaped Co-15 Polyoxotungstate
 [Co~6~(H~2~O)~30~{Co~9~Cl~2~(OH)~3~(H~2~O)~9~(SiW~8~O~31~)~3~}]^5-^
;
_journal_coden_ASTM INOCAJ
_journal_issue 8
_journal_name_full 'Inorganic Chemistry'
_journal_page_first 2659
_journal_page_last 2665
_journal_paper_doi 10.1021/ic048269x
_journal_volume 44
_journal_year 2005
_chemical_formula_sum 'Cl2 Co15 H155 Na5 O172 Si3 W24'
_chemical_formula_weight 8475.19
_space_group_IT_number 176
_symmetry_cell_setting hexagonal
_symmetry_space_group_name_Hall '-P 6c'
_symmetry_space_group_name_H-M 'P 63/m'
_cell_angle_alpha 90.00
_cell_angle_beta 90.00
_cell_angle_gamma 120.00
_cell_formula_units_Z 2
_cell_length_a 19.8754(17)
_cell_length_b 19.8754(17)
_cell_length_c 22.344(4)
_cell_measurement_temperature 200(2)
_cell_volume 7643.9(16)
_diffrn_ambient_temperature 473(2)
_exptl_crystal_density_diffrn 3.622
_refine_diff_density_rms 0.503
_cod_duplicate_entry 4300781
_cod_depositor_comments
;
The following automatic conversions were performed:
'_symmetry_cell_setting' value 'Hexagonal' changed to 'hexagonal'
according to '/home/saulius/struct/CIF-dictionaries/cif_core.dic'
dictionary named 'cif_core.dic' version 2.4.1 from 2010-06-29.

Automatic conversion script
Id: cif_fix_enum 1527 2010-12-29 10:47:43Z saulius 
;
_cod_database_code 4300262

loop_
_symmetry_equiv_pos_as_xyz
'x, y, z'
'-y, x-y, z'
'-x+y, -x, z'
'-x, -y, z+1/2'
'y, -x+y, z+1/2'
'x-y, x, z+1/2'
'-x, -y, -z'
'y, -x+y, -z'
'x-y, x, -z'
'x, y, -z-1/2'
'-y, x-y, -z-1/2'
'-x+y, -x, -z-1/2'

loop_
_atom_site_label
_atom_site_type_symbol
_atom_site_fract_x
_atom_site_fract_y
_atom_site_fract_z
_atom_site_U_iso_or_equiv
_atom_site_adp_type
_atom_site_occupancy
_atom_site_symmetry_multiplicity
_atom_site_calc_flag
_atom_site_refinement_flags
_atom_site_disorder_assembly
_atom_site_disorder_group
W1 W 0.57296(4) 0.00740(4) 0.66808(3) 0.01000(15) Uani 1 1 d . . .
W2 W 0.58188(4) -0.13076(4) 0.58977(3) 0.00991(14) Uani 1 1 d . . .
W3 W 0.73919(4) -0.00389(4) 0.66687(3) 0.01114(15) Uani 1 1 d . . .
W4 W 0.68254(4) -0.21309(4) 0.67686(3) 0.01007(14) Uani 1 1 d . . .
Co1 Co 0.41742(13) -0.19175(13) 0.68203(10) 0.0094(4) Uani 1 1 d . . .
Co2 Co 0.39218(18) -0.06776(18) 0.7500 0.0107(6) Uani 1 2 d S . .
Co3 Co 0.5842(2) -0.14903(19) 0.42083(13) 0.0314(7) Uani 1 1 d . . .
Si1 Si 0.5766(4) -0.1430(4) 0.7500 0.0120(13) Uani 1 2 d S . .
Na1 Na 1.0000 0.0000 0.6890(8) 0.035(4) Uani 1 3 d S . .
Na2 Na 1.0000 0.0000 0.572(2) 0.052(10) Uani 0.50 3 d SP . .
Cl1 Cl 0.3333 -0.3333 0.6702(3) 0.0131(13) Uani 1 3 d S . .
O1S1 O 0.6081(7) -0.0853(7) 0.6897(5) 0.010(2) Uiso 1 1 d . . .
O2S1 O 0.6191(9) -0.1950(9) 0.7500 0.007(3) Uiso 1 2 d S . .
O3S1 O 0.4852(10) -0.1957(9) 0.7500 0.011(3) Uiso 1 2 d S . .
O12 O 0.5660(7) -0.0443(7) 0.5920(5) 0.013(2) Uiso 1 1 d . . .
O13 O 0.6880(6) 0.0563(6) 0.6569(5) 0.010(2) Uiso 1 1 d . . .
O1A O 0.5959(10) 0.0368(10) 0.7500 0.013(3) Uiso 1 2 d S . .
O1T O 0.5634(8) 0.0841(8) 0.6418(6) 0.022(3) Uiso 1 1 d . . .
O1CC O 0.4747(6) -0.0673(7) 0.6875(5) 0.010(2) Uiso 1 1 d . . .
O12C O 0.3540(9) -0.1833(9) 0.7500 0.008(3) Uiso 1 2 d S . .
O23 O 0.6948(7) -0.0494(7) 0.5906(5) 0.014(2) Uiso 1 1 d . . .
O24 O 0.6211(7) -0.1948(7) 0.6211(5) 0.012(2) Uiso 1 1 d . . .
O2T O 0.5756(7) -0.1504(7) 0.5131(5) 0.015(2) Uiso 1 1 d . . .
O2CO O 0.4857(7) -0.1966(7) 0.6162(5) 0.015(2) Uiso 1 1 d . . .
O34 O 0.7445(7) -0.0932(7) 0.6816(5) 0.014(2) Uiso 1 1 d . . .
O3A O 0.7525(10) 0.0234(10) 0.7500 0.016(4) Uiso 1 2 d S . .
O3T O 0.8333(8) 0.0627(8) 0.6423(6) 0.020(3) Uiso 1 1 d . . .
O4A O 0.7363(10) -0.2090(10) 0.7500 0.014(3) Uiso 1 2 d S . .
O4B O 0.6127(7) -0.3147(7) 0.6835(6) 0.016(3) Uiso 1 1 d . . .
O4T O 0.7507(7) -0.2159(7) 0.6293(5) 0.015(2) Uiso 1 1 d . . .
O1W1 O 0.3424(7) -0.1834(8) 0.6186(6) 0.018(3) Uiso 1 1 d . . .
O1W2 O 0.4443(11) 0.0540(11) 0.7500 0.021(4) Uiso 1 2 d S . .
O1W3 O 0.6078(11) -0.0296(11) 0.4165(8) 0.043(4) Uiso 1 1 d . . .
O2W3 O 0.4688(11) -0.1847(11) 0.4132(8) 0.045(4) Uiso 1 1 d . . .
O3W3 O 0.5638(11) -0.2631(11) 0.4249(9) 0.046(4) Uiso 1 1 d . . .
O4W3 O 0.7017(10) -0.1041(10) 0.4252(7) 0.035(4) Uiso 1 1 d . . .
O5W3 O 0.5947(13) -0.1447(13) 0.3262(10) 0.060(6) Uiso 1 1 d . . .
O1W O 0.3333 -0.3333 0.3524(10) 0.020(5) Uiso 1 3 d S . .
O2W O 0.8189(17) -0.2829(17) 0.7500 0.050(7) Uiso 1 2 d S . .
O3W O 0.7268(18) 0.1938(18) 0.7500 0.059(8) Uiso 1 2 d S . .
O4W O 0.900(2) -0.034(2) 0.7500 0.072(9) Uiso 1 2 d S . .
O5W O 0.406(2) -0.200(2) 0.2500 0.083(11) Uiso 1 2 d S . .
O6W O 0.5000 0.0000 0.5000 0.087(11) Uiso 1 2 d S . .
O7W O 0.614(3) 0.160(3) 0.501(3) 0.091(17) Uiso 0.50 1 d P . .
O8W O 1.084(4) -0.001(5) 0.503(4) 0.13(3) Uiso 0.50 1 d P . .
O9W O 0.7317(15) 0.0524(14) 0.4974(11) 0.072(7) Uiso 1 1 d . . .
O10W O 0.9869(18) 0.0839(18) 0.6403(14) 0.098(9) Uiso 1 1 d . . .
O11W O 0.7750(18) -0.1089(18) 0.5279(15) 0.099(9) Uiso 1 1 d . . .

loop_
_atom_site_aniso_label
_atom_site_aniso_U_11
_atom_site_aniso_U_22
_atom_site_aniso_U_33
_atom_site_aniso_U_23
_atom_site_aniso_U_13
_atom_site_aniso_U_12
W1 0.0110(3) 0.0082(3) 0.0108(3) 0.0019(2) 0.0012(2) 0.0048(2)
W2 0.0102(3) 0.0100(3) 0.0078(3) 0.0007(2) 0.0016(2) 0.0037(3)
W3 0.0099(3) 0.0092(3) 0.0112(3) 0.0018(2) 0.0017(2) 0.0024(2)
W4 0.0106(3) 0.0098(3) 0.0102(3) 0.0005(2) 0.0023(2) 0.0053(2)
Co1 0.0101(10) 0.0103(10) 0.0090(10) -0.0016(8) -0.0004(8) 0.0059(8)
Co2 0.0086(14) 0.0087(14) 0.0143(15) 0.000 0.000 0.0040(12)
Co3 0.0455(19) 0.0362(17) 0.0223(14) -0.0019(12) 0.0010(13) 0.0277(16)
Si1 0.020(3) 0.004(3) 0.012(3) 0.000 0.000 0.006(3)
Na1 0.031(5) 0.031(5) 0.044(9) 0.000 0.000 0.016(2)
Na2 0.035(11) 0.035(11) 0.09(3) 0.000 0.000 0.017(6)
Cl1 0.0107(18) 0.0107(18) 0.018(3) 0.000 0.000 0.0054(9)

loop_
_geom_bond_atom_site_label_1
_geom_bond_atom_site_label_2
_geom_bond_distance
_geom_bond_site_symmetry_2
_geom_bond_publ_flag
W1 O1T 1.731(13) . ?
W1 O1CC 1.818(11) . ?
W1 O1A 1.906(5) . ?
W1 O12 1.956(12) . ?
W1 O13 2.003(11) . ?
W1 O1S1 2.325(11) . ?
W2 O2T 1.748(12) . ?
W2 O2CO 1.792(12) . ?
W2 O12 1.896(12) . ?
W2 O24 1.926(12) . ?
W2 O23 2.005(12) . ?
W2 O1S1 2.368(11) . ?
W3 O3T 1.755(13) . ?
W3 O34 1.861(12) . ?
W3 O3A 1.916(4) . ?
W3 O23 1.925(12) . ?
W3 O13 1.932(11) . ?
W3 O1S1 2.334(11) . ?
W4 O4T 1.744(12) . ?
W4 O4B 1.795(13) . ?
W4 O24 1.902(12) . ?
W4 O4A 1.931(9) . ?
W4 O34 2.066(12) . ?
W4 O2S1 2.201(10) . ?
Co1 O12C 2.034(10) . ?
Co1 O2CO 2.036(12) . ?
Co1 O3S1 2.057(11) . ?
Co1 O1W1 2.123(13) . ?
Co1 O1CC 2.148(11) . ?
Co1 Cl1 2.465(2) . ?
Co2 O12C 2.026(16) . ?
Co2 O1W2 2.102(19) . ?
Co2 O4B 2.108(13) 2_545 ?
Co2 O4B 2.108(13) 11_547 ?
Co2 O1CC 2.152(12) 10_557 ?
Co2 O1CC 2.152(12) . ?
Co3 O2W3 2.042(19) . ?
Co3 O4W3 2.044(17) . ?
Co3 O2T 2.068(12) . ?
Co3 O3W3 2.096(19) . ?
Co3 O5W3 2.12(2) . ?
Co3 O1W3 2.179(19) . ?
Si1 O3S1 1.580(18) . ?
Si1 O2S1 1.629(16) . ?
Si1 O1S1 1.674(12) 10_557 ?
Si1 O1S1 1.674(12) . ?
Na1 O10W 2.11(3) 2_645 ?
Na1 O10W 2.11(3) . ?
Na1 O10W 2.11(3) 3_765 ?
Na1 O4W 2.21(3) 3_765 ?
Na1 O4W 2.21(3) 2_645 ?
Na1 O4W 2.21(3) . ?
Na1 Na2 2.62(5) . ?
Na1 Na1 2.73(3) 10_557 ?
Na2 O8W 2.28(8) 3_765 ?
Na2 O8W 2.28(8) 2_645 ?
Na2 O8W 2.28(8) . ?
Na2 O8W 2.37(8) 8_666 ?
Na2 O8W 2.37(8) 7_756 ?
Na2 O8W 2.37(8) 9_546 ?
Na2 O10W 2.37(4) 3_765 ?
Na2 O10W 2.37(4) . ?
Na2 O10W 2.37(4) 2_645 ?
Na2 Na2 3.21(9) 7_756 ?
Cl1 Co1 2.465(2) 2_545 ?
Cl1 Co1 2.465(2) 3_655 ?
O2S1 W4 2.201(10) 10_557 ?
O3S1 Co1 2.057(11) 10_557 ?
O1A W1 1.906(5) 10_557 ?
O12C Co1 2.034(10) 10_557 ?
O3A W3 1.916(4) 10_557 ?
O4A W4 1.931(9) 10_557 ?
O4B Co2 2.108(13) 3_655 ?
O4W Na1 2.21(3) 10_557 ?
O8W O8W 1.69(7) 8_666 ?
O8W O8W 1.69(7) 9_546 ?
O8W Na2 2.37(8) 7_756 ?
